data_7124121
loop_
_publ_author_name
'Sinha, Woormileela'
'Mahammed, Atif'
'Fridman, Natalia'
'Diskin-Posner, Yael'
'Shimon, Linda JW'
'Gross, Zeev'

_publ_section_title
;
 Superstructured metallocorroles for electrochemical CO2 reduction
;
_journal_name_full 'Chemical Communications'
_journal_paper_doi 10.1039/C9CC06645D
_journal_year 2019
_chemical_formula_moiety 'C61 H34 Co F10 N4 O2 P, 0.5(C6 H14)'
_chemical_formula_sum 'C64 H41 Co F10 N4 O2 P'
_chemical_formula_weight 1177.91
_chemical_name_common 'Gross88 (Sinha)'
_space_group_IT_number 14
_space_group_name_Hall '-P 2ybc'
_space_group_name_H-M_alt 'P 1 21/c 1'
_symmetry_cell_setting monoclinic
_symmetry_space_group_name_Hall '-P 2ybc'
_symmetry_space_group_name_H-M 'P 1 21/c 1'
_atom_sites_solution_hydrogens geom
_atom_sites_solution_primary direct
_atom_sites_solution_secondary difmap
_audit_creation_method SHELXL-97
_audit_update_record
;
2019-05-05 deposited with the CCDC.    2019-09-06 downloaded from the CCDC.
;
_cell_angle_alpha 90.00
_cell_angle_beta 105.318(12)
_cell_angle_gamma 90.00
_cell_formula_units_Z 4
_cell_length_a 8.609(3)
_cell_length_b 25.25(3)
_cell_length_c 25.400(12)
_cell_measurement_reflns_used 7955
_cell_measurement_temperature 200(2)
_cell_measurement_theta_max 24.14
_cell_measurement_theta_min 1.16
_cell_volume 5325(7)
_computing_cell_refinement 'DENZO HKL2000 (Otwinowski & Minor 1997)'
_computing_data_collection 'Collect (Nonius, 2006)'
_computing_data_reduction 'DENZO HKL2000 (Otwinowski & Minor 1997)'
_computing_molecular_graphics 'Mercury 3.7'
_computing_structure_refinement 'SHELXL-97 (Sheldrick, 1997)'
_computing_structure_solution 'SHELXS-97 (Sheldrick, 1990)'
_diffrn_ambient_temperature 200(2)
_diffrn_detector_area_resol_mean 95
_diffrn_measured_fraction_theta_full 0.997
_diffrn_measured_fraction_theta_max 0.997
_diffrn_measurement_device_type 'Nonius KappaCCD'
_diffrn_measurement_method 'phi- and omega-scans'
_diffrn_radiation_monochromator graphite
_diffrn_radiation_source 'fine-focus sealed tube'
_diffrn_radiation_type MoK\a
_diffrn_radiation_wavelength 0.71073
_diffrn_reflns_av_R_equivalents 0.0920
_diffrn_reflns_av_sigmaI/netI 0.0553
_diffrn_reflns_limit_h_max 9
_diffrn_reflns_limit_h_min 0
_diffrn_reflns_limit_k_max 0
_diffrn_reflns_limit_k_min -28
_diffrn_reflns_limit_l_max 26
_diffrn_reflns_limit_l_min -28
_diffrn_reflns_number 7813
_diffrn_reflns_theta_full 24.14
_diffrn_reflns_theta_max 24.14
_diffrn_reflns_theta_min 1.16
_diffrn_standards_decay_% none
_diffrn_standards_interval_count none
_diffrn_standards_interval_time none
_diffrn_standards_number none
_exptl_absorpt_coefficient_mu 0.439
_exptl_absorpt_correction_T_max 0.9642
_exptl_absorpt_correction_T_min 0.8580
_exptl_absorpt_correction_type multi-scan
_exptl_absorpt_process_details
; 
'HKL Denzo and Scalepack (Otwinowski & Minor 1997)'  
;
_exptl_crystal_colour purple
_exptl_crystal_density_diffrn 1.469
_exptl_crystal_density_method 'not measured'
_exptl_crystal_description needle
_exptl_crystal_F_000 2404
_exptl_crystal_size_max 0.36
_exptl_crystal_size_mid 0.15
_exptl_crystal_size_min 0.06
_refine_diff_density_max 0.393
_refine_diff_density_min -0.376
_refine_diff_density_rms 0.086
_refine_ls_extinction_method none
_refine_ls_goodness_of_fit_ref 1.348
_refine_ls_hydrogen_treatment constr
_refine_ls_matrix_type full
_refine_ls_number_parameters 742
_refine_ls_number_reflns 7813
_refine_ls_number_restraints 0
_refine_ls_restrained_S_all 1.348
_refine_ls_R_factor_all 0.1100
_refine_ls_R_factor_gt 0.0944
_refine_ls_shift/su_max 0.000
_refine_ls_shift/su_mean 0.000
_refine_ls_structure_factor_coef Fsqd
_refine_ls_weighting_details 'calc w=1/[\s^2^(Fo^2^)+(0.0607P)^2^+12.4225P] where P=(Fo^2^+2Fc^2^)/3'
_refine_ls_weighting_scheme calc
_refine_ls_wR_factor_gt 0.1893
_refine_ls_wR_factor_ref 0.1952
_reflns_number_gt 6781
_reflns_number_total 7813
_reflns_threshold_expression >2sigma(I)
_cod_data_source_file c9cc06645d2.cif
_cod_data_source_block Gross88
_cod_original_cell_volume 5324(7)
_cod_original_sg_symbol_H-M 'P 21/c'
_cod_database_code 7124121

loop_
_symmetry_equiv_pos_as_xyz
'x, y, z'
'-x, y+1/2, -z+1/2'
'-x, -y, -z'
'x, -y-1/2, z-1/2'

loop_
_atom_site_label
_atom_site_type_symbol
_atom_site_fract_x
_atom_site_fract_y
_atom_site_fract_z
_atom_site_U_iso_or_equiv
_atom_site_adp_type
_atom_site_occupancy
_atom_site_symmetry_multiplicity
_atom_site_calc_flag
_atom_site_refinement_flags
Co1 Co 0.19808(9) 0.30531(3) 0.43058(3) 0.0249(2) Uani 1 1 d .
P1 P 0.01131(18) 0.31850(6) 0.47495(6) 0.0281(4) Uani 1 1 d .
F1 F 0.2987(5) 0.4025(2) 0.25443(18) 0.0827(16) Uani 1 1 d .
F2 F 0.2282(6) 0.4628(2) 0.16448(18) 0.0952(18) Uani 1 1 d .
F3 F -0.0360(5) 0.52669(17) 0.14312(16) 0.0697(13) Uani 1 1 d .
F4 F -0.2237(5) 0.52984(17) 0.21260(17) 0.0661(12) Uani 1 1 d .
F5 F -0.1539(4) 0.46863(15) 0.30287(15) 0.0498(10) Uani 1 1 d .
F6 F 0.6047(5) 0.13305(18) 0.52148(17) 0.0687(13) Uani 1 1 d .
F7 F 0.7142(6) 0.0656(2) 0.6050(2) 0.0940(17) Uani 1 1 d .
F8 F 0.6413(6) 0.08205(19) 0.70189(19) 0.0854(16) Uani 1 1 d .
F9 F 0.4782(5) 0.1701(2) 0.71599(16) 0.0715(13) Uani 1 1 d .
F10 F 0.3648(5) 0.23651(16) 0.63285(14) 0.0518(10) Uani 1 1 d .
O1 O 0.2882(6) 0.1606(2) 0.2087(2) 0.0615(14) Uani 1 1 d .
O2 O -0.3614(6) 0.05154(19) 0.21291(19) 0.0560(13) Uani 1 1 d .
N1 N 0.0708(5) 0.30391(19) 0.35722(18) 0.0286(11) Uani 1 1 d .
N2 N 0.2014(5) 0.23092(18) 0.43803(17) 0.0270(11) Uani 1 1 d .
N3 N 0.3771(5) 0.31075(18) 0.49086(17) 0.0269(11) Uani 1 1 d .
N4 N 0.2654(5) 0.37463(18) 0.41983(17) 0.0261(11) Uani 1 1 d .
C0AA C 0.0039(6) 0.2713(3) 0.5294(2) 0.0322(14) Uani 1 1 d .
C1 C 0.1106(7) 0.3959(2) 0.3293(2) 0.0279(13) Uani 1 1 d .
C1AA C 0.0107(7) 0.2887(3) 0.5820(2) 0.0393(16) Uani 1 1 d .
H1AA H 0.0229 0.3246 0.5901 0.047 Uiso 1 1 calc R
C2 C 0.0380(7) 0.3459(2) 0.3204(2) 0.0299(14) Uani 1 1 d .
C2AA C -0.0005(8) 0.2530(3) 0.6222(3) 0.0473(18) Uani 1 1 d .
H2AA H 0.0051 0.2651 0.6572 0.057 Uiso 1 1 calc R
C3 C -0.0737(7) 0.3277(3) 0.2718(2) 0.0379(15) Uani 1 1 d .
H3 H -0.1142 0.3477 0.2405 0.046 Uiso 1 1 calc R
C4 C -0.1109(7) 0.2770(3) 0.2785(2) 0.0381(15) Uani 1 1 d .
H4 H -0.1835 0.2561 0.2533 0.046 Uiso 1 1 calc R
C5 C -0.0183(7) 0.2608(2) 0.3316(2) 0.0304(14) Uani 1 1 d .
C6 C -0.0077(7) 0.2098(2) 0.3531(2) 0.0311(14) Uani 1 1 d .
C7 C 0.1000(7) 0.1952(2) 0.4026(2) 0.0320(14) Uani 1 1 d .
C8 C 0.1297(8) 0.1435(2) 0.4249(2) 0.0394(16) Uani 1 1 d .
H8 H 0.0800 0.1126 0.4090 0.047 Uiso 1 1 calc R
C9 C 0.2420(8) 0.1468(3) 0.4730(3) 0.0413(16) Uani 1 1 d .
H9 H 0.2828 0.1186 0.4962 0.050 Uiso 1 1 calc R
C10 C 0.2879(7) 0.2014(2) 0.4823(2) 0.0335(14) Uani 1 1 d .
C11 C 0.4038(7) 0.2227(2) 0.5274(2) 0.0307(14) Uani 1 1 d .
C12 C 0.4482(7) 0.2757(2) 0.5313(2) 0.0308(14) Uani 1 1 d .
C13 C 0.5762(7) 0.3032(3) 0.5688(2) 0.0406(16) Uani 1 1 d .
H13 H 0.6430 0.2893 0.6007 0.049 Uiso 1 1 calc R
C14 C 0.5827(7) 0.3533(3) 0.5494(2) 0.0380(15) Uani 1 1 d .
H14 H 0.6560 0.3796 0.5653 0.046 Uiso 1 1 calc R
C15 C 0.4562(7) 0.3581(2) 0.5001(2) 0.0303(14) Uani 1 1 d .
C16 C 0.3937(7) 0.3951(2) 0.4582(2) 0.0279(13) Uani 1 1 d .
C17 C 0.4328(7) 0.4454(2) 0.4406(2) 0.0326(14) Uani 1 1 d .
H17 H 0.5147 0.4677 0.4595 0.039 Uiso 1 1 calc R
C18 C 0.3283(7) 0.4551(2) 0.3910(2) 0.0313(14) Uani 1 1 d .
H18 H 0.3255 0.4853 0.3699 0.038 Uiso 1 1 calc R
C19 C 0.2241(7) 0.4105(2) 0.3773(2) 0.0270(13) Uani 1 1 d .
C20 C 0.0744(7) 0.4333(2) 0.2817(2) 0.0329(14) Uani 1 1 d .
C21 C 0.1682(8) 0.4333(3) 0.2451(3) 0.0494(19) Uani 1 1 d .
C22 C 0.1333(9) 0.4642(3) 0.1991(3) 0.055(2) Uani 1 1 d .
C23 C 0.0017(9) 0.4968(3) 0.1884(3) 0.0474(18) Uani 1 1 d .
C24 C -0.0921(8) 0.4985(3) 0.2233(2) 0.0396(16) Uani 1 1 d .
C25 C -0.0552(7) 0.4671(3) 0.2695(2) 0.0369(15) Uani 1 1 d .
C26 C -0.5070(9) 0.0299(3) 0.2215(4) 0.072(2) Uani 1 1 d .
H26A H -0.5489 0.0034 0.1944 0.108 Uiso 1 1 calc R
H26B H -0.5850 0.0576 0.2188 0.108 Uiso 1 1 calc R
H26C H -0.4843 0.0142 0.2572 0.108 Uiso 1 1 calc R
C27 C -0.2816(7) 0.0891(2) 0.2495(3) 0.0393(16) Uani 1 1 d .
C28 C -0.3297(8) 0.1062(3) 0.2934(3) 0.0526(19) Uani 1 1 d .
H28 H -0.4217 0.0923 0.3008 0.063 Uiso 1 1 calc R
C29 C -0.2381(7) 0.1456(3) 0.3277(3) 0.0423(16) Uani 1 1 d .
H29 H -0.2721 0.1575 0.3575 0.051 Uiso 1 1 calc R
C30 C -0.1016(7) 0.1667(2) 0.3186(2) 0.0345(15) Uani 1 1 d .
C31 C -0.0484(7) 0.1477(2) 0.2734(2) 0.0357(15) Uani 1 1 d .
C32 C 0.0960(8) 0.1656(2) 0.2639(2) 0.0356(15) Uani 1 1 d .
H32 H 0.1576 0.1908 0.2870 0.043 Uiso 1 1 calc R
C33 C 0.1466(8) 0.1465(3) 0.2213(3) 0.0441(17) Uani 1 1 d .
C34 C 0.0545(10) 0.1095(3) 0.1853(3) 0.0530(19) Uani 1 1 d .
H34 H 0.0904 0.0968 0.1562 0.064 Uiso 1 1 calc R
C35 C -0.0869(9) 0.0922(3) 0.1927(3) 0.0467(18) Uani 1 1 d .
H35 H -0.1490 0.0687 0.1676 0.056 Uiso 1 1 calc R
C36 C -0.1431(8) 0.1090(2) 0.2376(2) 0.0372(15) Uani 1 1 d .
C37 C 0.3823(9) 0.2010(3) 0.2417(3) 0.068(2) Uani 1 1 d .
H37A H 0.4774 0.2074 0.2297 0.102 Uiso 1 1 calc R
H37B H 0.4125 0.1898 0.2791 0.102 Uiso 1 1 calc R
H37C H 0.3202 0.2330 0.2384 0.102 Uiso 1 1 calc R
C38 C 0.4761(7) 0.1861(3) 0.5736(3) 0.0381(16) Uani 1 1 d .
C39 C 0.5695(8) 0.1425(3) 0.5694(3) 0.0473(18) Uani 1 1 d .
C40 C 0.6257(9) 0.1076(3) 0.6124(3) 0.060(2) Uani 1 1 d .
C41 C 0.5908(9) 0.1166(3) 0.6607(3) 0.058(2) Uani 1 1 d .
C42 C 0.5061(8) 0.1606(3) 0.6676(3) 0.0482(18) Uani 1 1 d .
C43 C 0.4500(7) 0.1941(3) 0.6246(2) 0.0381(15) Uani 1 1 d .
C44 C -0.1888(7) 0.3169(2) 0.4279(2) 0.0298(14) Uani 1 1 d .
C45 C -0.3030(7) 0.2780(3) 0.4294(2) 0.0355(15) Uani 1 1 d .
H45 H -0.2803 0.2520 0.4563 0.043 Uiso 1 1 calc R
C46 C -0.4506(8) 0.2782(3) 0.3905(3) 0.0497(19) Uani 1 1 d .
H46 H -0.5259 0.2520 0.3913 0.060 Uiso 1 1 calc R
C47 C -0.4871(8) 0.3168(3) 0.3506(3) 0.053(2) Uani 1 1 d .
H47 H -0.5867 0.3167 0.3249 0.063 Uiso 1 1 calc R
C48 C -0.3758(8) 0.3556(3) 0.3488(3) 0.0490(19) Uani 1 1 d .
H48 H -0.4006 0.3818 0.3222 0.059 Uiso 1 1 calc R
C49 C -0.2267(8) 0.3554(3) 0.3869(2) 0.0400(16) Uani 1 1 d .
H49 H -0.1511 0.3813 0.3852 0.048 Uiso 1 1 calc R
C50 C 0.0233(7) 0.3822(2) 0.5090(2) 0.0323(14) Uani 1 1 d .
C51 C -0.1129(9) 0.4138(3) 0.5051(3) 0.0436(17) Uani 1 1 d .
H51 H -0.2109 0.4036 0.4819 0.052 Uiso 1 1 calc R
C52 C -0.1047(11) 0.4595(3) 0.5351(3) 0.056(2) Uani 1 1 d .
H52 H -0.1974 0.4794 0.5322 0.067 Uiso 1 1 calc R
C53 C 0.0374(12) 0.4759(3) 0.5687(3) 0.063(2) Uani 1 1 d .
H53 H 0.0422 0.5072 0.5884 0.075 Uiso 1 1 calc R
C54 C 0.1750(10) 0.4458(3) 0.5737(3) 0.057(2) Uani 1 1 d .
H54 H 0.2726 0.4570 0.5966 0.069 Uiso 1 1 calc R
C55 C 0.1674(8) 0.3985(3) 0.5443(2) 0.0458(18) Uani 1 1 d .
H55 H 0.2594 0.3779 0.5484 0.055 Uiso 1 1 calc R
C56 C 0.9175(16) -0.0103(6) 0.4892(6) 0.130(5) Uani 1 1 d .
H56A H 0.8836 -0.0263 0.5190 0.156 Uiso 1 1 calc R
H56B H 0.9204 -0.0381 0.4631 0.156 Uiso 1 1 calc R
C57 C 0.790(2) 0.0303(6) 0.4613(6) 0.155(6) Uani 1 1 d .
H57A H 0.7956 0.0587 0.4875 0.186 Uiso 1 1 calc R
H57B H 0.8267 0.0451 0.4315 0.186 Uiso 1 1 calc R
C58 C 0.620(3) 0.0180(9) 0.4392(9) 0.281(16) Uani 1 1 d .
H58A H 0.6074 -0.0078 0.4106 0.422 Uiso 1 1 calc R
H58B H 0.5623 0.0497 0.4247 0.422 Uiso 1 1 calc R
H58C H 0.5770 0.0041 0.4677 0.422 Uiso 1 1 calc R
C59 C -0.0198(8) 0.1997(3) 0.6107(3) 0.0526(19) Uani 1 1 d .
H59 H -0.0273 0.1759 0.6378 0.063 Uiso 1 1 calc R
C60 C -0.0281(8) 0.1817(3) 0.5586(3) 0.0509(18) Uani 1 1 d .
H60 H -0.0408 0.1457 0.5507 0.061 Uiso 1 1 calc R
C61 C -0.0175(7) 0.2174(3) 0.5182(3) 0.0402(16) Uani 1 1 d .
H61 H -0.0249 0.2052 0.4831 0.048 Uiso 1 1 calc R

loop_
_atom_site_aniso_label
_atom_site_aniso_U_11
_atom_site_aniso_U_22
_atom_site_aniso_U_33
_atom_site_aniso_U_23
_atom_site_aniso_U_13
_atom_site_aniso_U_12
Co1 0.0280(4) 0.0260(5) 0.0203(4) -0.0006(3) 0.0056(3) 0.0027(3)
P1 0.0319(8) 0.0285(9) 0.0250(8) -0.0003(7) 0.0092(6) 0.0001(7)
F1 0.074(3) 0.119(4) 0.069(3) 0.043(3) 0.042(2) 0.051(3)
F2 0.097(4) 0.141(5) 0.063(3) 0.048(3) 0.048(3) 0.027(3)
F3 0.089(3) 0.062(3) 0.047(2) 0.031(2) -0.002(2) -0.004(2)
F4 0.072(3) 0.053(3) 0.062(3) 0.013(2) -0.002(2) 0.023(2)
F5 0.051(2) 0.051(3) 0.047(2) 0.0028(19) 0.0121(18) 0.0205(19)
F6 0.065(3) 0.071(3) 0.066(3) -0.008(2) 0.010(2) 0.030(2)
F7 0.093(4) 0.063(3) 0.105(4) 0.007(3) -0.009(3) 0.047(3)
F8 0.086(3) 0.068(3) 0.077(3) 0.044(3) -0.024(3) 0.002(3)
F9 0.079(3) 0.092(4) 0.040(2) 0.028(2) 0.011(2) -0.001(3)
F10 0.060(2) 0.059(3) 0.038(2) 0.0105(19) 0.0147(18) 0.018(2)
O1 0.072(4) 0.062(4) 0.062(3) -0.009(3) 0.040(3) -0.006(3)
O2 0.053(3) 0.048(3) 0.059(3) -0.017(3) 0.001(2) -0.015(2)
N1 0.033(3) 0.029(3) 0.026(3) -0.002(2) 0.010(2) 0.005(2)
N2 0.034(3) 0.024(3) 0.022(2) 0.000(2) 0.007(2) 0.004(2)
N3 0.032(3) 0.027(3) 0.023(2) 0.006(2) 0.008(2) 0.005(2)
N4 0.029(3) 0.028(3) 0.021(2) 0.000(2) 0.007(2) 0.002(2)
C0AA 0.023(3) 0.043(4) 0.031(3) -0.001(3) 0.007(3) -0.005(3)
C1 0.032(3) 0.026(3) 0.027(3) 0.004(3) 0.010(3) 0.010(3)
C1AA 0.039(4) 0.046(4) 0.032(4) 0.003(3) 0.009(3) -0.006(3)
C2 0.033(3) 0.034(4) 0.022(3) 0.002(3) 0.007(3) 0.006(3)
C2AA 0.047(4) 0.065(5) 0.029(4) 0.005(3) 0.008(3) -0.007(4)
C3 0.044(4) 0.038(4) 0.029(3) 0.000(3) 0.004(3) 0.011(3)
C4 0.043(4) 0.038(4) 0.027(3) -0.007(3) -0.002(3) -0.002(3)
C5 0.035(3) 0.032(4) 0.023(3) -0.007(3) 0.006(3) 0.002(3)
C6 0.036(3) 0.032(4) 0.025(3) -0.005(3) 0.008(3) 0.001(3)
C7 0.041(3) 0.029(4) 0.027(3) -0.004(3) 0.011(3) 0.002(3)
C8 0.053(4) 0.022(4) 0.040(4) -0.004(3) 0.007(3) -0.004(3)
C9 0.051(4) 0.033(4) 0.035(4) 0.002(3) 0.002(3) 0.005(3)
C10 0.038(3) 0.032(4) 0.031(3) 0.001(3) 0.010(3) 0.004(3)
C11 0.030(3) 0.036(4) 0.024(3) 0.002(3) 0.002(3) 0.002(3)
C12 0.029(3) 0.038(4) 0.024(3) 0.002(3) 0.006(3) 0.000(3)
C13 0.034(3) 0.055(5) 0.028(3) 0.010(3) 0.000(3) -0.003(3)
C14 0.033(3) 0.043(4) 0.035(4) 0.001(3) 0.004(3) -0.009(3)
C15 0.029(3) 0.033(4) 0.029(3) -0.004(3) 0.008(3) -0.003(3)
C16 0.032(3) 0.033(4) 0.018(3) -0.003(3) 0.006(2) 0.000(3)
C17 0.034(3) 0.031(4) 0.033(3) 0.000(3) 0.008(3) -0.002(3)
C18 0.040(3) 0.022(3) 0.034(3) 0.002(3) 0.016(3) 0.005(3)
C19 0.031(3) 0.026(3) 0.025(3) 0.002(3) 0.011(3) 0.006(3)
C20 0.039(3) 0.028(4) 0.028(3) -0.001(3) 0.003(3) 0.003(3)
C21 0.048(4) 0.062(5) 0.041(4) 0.018(4) 0.017(3) 0.019(4)
C22 0.056(5) 0.072(6) 0.040(4) 0.015(4) 0.016(4) 0.002(4)
C23 0.060(5) 0.040(4) 0.033(4) 0.015(3) -0.002(3) -0.009(4)
C24 0.045(4) 0.030(4) 0.034(4) 0.000(3) -0.007(3) 0.007(3)
C25 0.046(4) 0.035(4) 0.030(3) -0.008(3) 0.011(3) 0.002(3)
C26 0.053(5) 0.073(6) 0.082(6) -0.011(5) 0.005(4) -0.015(4)
C27 0.042(4) 0.029(4) 0.040(4) -0.006(3) -0.001(3) -0.004(3)
C28 0.044(4) 0.059(5) 0.054(4) -0.010(4) 0.011(3) -0.009(4)
C29 0.043(4) 0.041(4) 0.044(4) -0.014(3) 0.013(3) -0.006(3)
C30 0.039(4) 0.028(4) 0.032(3) -0.004(3) 0.001(3) 0.002(3)
C31 0.042(4) 0.025(3) 0.036(4) 0.002(3) 0.002(3) 0.007(3)
C32 0.050(4) 0.033(4) 0.024(3) -0.003(3) 0.011(3) 0.002(3)
C33 0.053(4) 0.042(4) 0.040(4) 0.000(3) 0.017(3) -0.001(3)
C34 0.085(6) 0.043(5) 0.036(4) -0.005(3) 0.027(4) 0.001(4)
C35 0.066(5) 0.040(4) 0.029(4) -0.006(3) 0.005(3) -0.001(4)
C36 0.048(4) 0.032(4) 0.028(3) 0.002(3) 0.002(3) 0.005(3)
C37 0.062(5) 0.072(6) 0.078(6) -0.006(5) 0.033(4) -0.012(5)
C38 0.031(3) 0.037(4) 0.041(4) 0.011(3) 0.000(3) 0.000(3)
C39 0.047(4) 0.047(5) 0.042(4) -0.010(4) 0.002(3) 0.004(3)
C40 0.049(4) 0.038(5) 0.075(6) 0.011(4) -0.013(4) 0.017(4)
C41 0.052(5) 0.053(5) 0.052(5) 0.023(4) -0.016(4) -0.006(4)
C42 0.047(4) 0.054(5) 0.037(4) 0.013(4) 0.000(3) -0.012(4)
C43 0.039(4) 0.043(4) 0.026(3) 0.009(3) -0.002(3) 0.005(3)
C44 0.031(3) 0.035(4) 0.026(3) -0.004(3) 0.013(3) 0.005(3)
C45 0.034(3) 0.042(4) 0.033(3) -0.005(3) 0.012(3) 0.003(3)
C46 0.033(4) 0.069(5) 0.048(4) -0.015(4) 0.013(3) 0.000(3)
C47 0.036(4) 0.082(6) 0.036(4) -0.008(4) 0.002(3) 0.014(4)
C48 0.043(4) 0.071(5) 0.031(4) 0.001(3) 0.005(3) 0.023(4)
C49 0.040(4) 0.046(4) 0.037(4) 0.000(3) 0.015(3) 0.012(3)
C50 0.045(4) 0.033(4) 0.024(3) -0.003(3) 0.019(3) -0.002(3)
C51 0.065(5) 0.036(4) 0.035(4) 0.002(3) 0.024(3) 0.004(3)
C52 0.095(6) 0.035(4) 0.044(4) -0.002(4) 0.032(4) 0.013(4)
C53 0.127(8) 0.032(4) 0.042(5) -0.005(4) 0.045(5) -0.006(5)
C54 0.080(6) 0.060(5) 0.040(4) -0.010(4) 0.029(4) -0.032(5)
C55 0.055(4) 0.054(5) 0.035(4) -0.015(3) 0.025(3) -0.016(4)
C56 0.183(16) 0.089(10) 0.140(12) 0.001(8) 0.081(12) -0.024(9)
C57 0.218(19) 0.133(14) 0.147(13) -0.037(11) 0.104(14) -0.012(13)
C58 0.30(3) 0.33(3) 0.28(3) -0.20(2) 0.21(2) -0.21(3)
C59 0.053(4) 0.059(5) 0.047(4) 0.021(4) 0.016(3) -0.004(4)
C60 0.056(4) 0.039(4) 0.061(5) 0.010(4) 0.020(4) -0.013(3)
C61 0.042(4) 0.040(4) 0.041(4) -0.001(3) 0.016(3) -0.007(3)

loop_
_atom_type_symbol
_atom_type_description
_atom_type_scat_dispersion_real
_atom_type_scat_dispersion_imag
_atom_type_scat_source
Co Co 0.3494 0.9721 'International Tables Vol C Tables 4.2.6.8 and 6.1.1.4'
P P 0.1023 0.0942 'International Tables Vol C Tables 4.2.6.8 and 6.1.1.4'
O O 0.0106 0.0060 'International Tables Vol C Tables 4.2.6.8 and 6.1.1.4'
N N 0.0061 0.0033 'International Tables Vol C Tables 4.2.6.8 and 6.1.1.4'
F F 0.0171 0.0103 'International Tables Vol C Tables 4.2.6.8 and 6.1.1.4'
C C 0.0033 0.0016 'International Tables Vol C Tables 4.2.6.8 and 6.1.1.4'
H H 0.0000 0.0000 'International Tables Vol C Tables 4.2.6.8 and 6.1.1.4'

loop_
_geom_angle_atom_site_label_1
_geom_angle_atom_site_label_2
_geom_angle_atom_site_label_3
_geom_angle
_geom_angle_site_symmetry_1
N3 Co1 N4 80.32(19) .
N3 Co1 N2 90.2(2) .
N4 Co1 N2 160.23(19) .
N3 Co1 N1 160.75(19) .
N4 Co1 N1 89.7(2) .
N2 Co1 N1 94.0(2) .
N3 Co1 P1 97.14(14) .
N4 Co1 P1 103.06(14) .
N2 Co1 P1 95.28(14) .
N1 Co1 P1 101.17(14) .
C50 P1 C44 104.9(3) .
C50 P1 C0AA 103.0(3) .
C44 P1 C0AA 105.4(3) .
C50 P1 Co1 114.64(19) .
C44 P1 Co1 110.48(18) .
C0AA P1 Co1 117.3(2) .
C33 O1 C37 116.5(5) .
C27 O2 C26 117.3(6) .
C5 N1 C2 107.0(5) .
C5 N1 Co1 125.4(4) .
C2 N1 Co1 127.4(4) .
C10 N2 C7 106.5(5) .
C10 N2 Co1 127.3(4) .
C7 N2 Co1 125.7(4) .
C15 N3 C12 109.4(5) .
C15 N3 Co1 118.1(4) .
C12 N3 Co1 132.4(4) .
C16 N4 C19 107.6(5) .
C16 N4 Co1 118.0(4) .
C19 N4 Co1 134.1(4) .
C61 C0AA C1AA 118.2(6) .
C61 C0AA P1 120.6(5) .
C1AA C0AA P1 121.1(5) .
C19 C1 C2 124.1(5) .
C19 C1 C20 119.0(5) .
C2 C1 C20 116.6(5) .
C2AA C1AA C0AA 120.7(7) .
C2AA C1AA H1AA 119.7 .
C0AA C1AA H1AA 119.7 .
N1 C2 C1 125.1(5) .
N1 C2 C3 107.8(5) .
C1 C2 C3 127.0(5) .
C59 C2AA C1AA 120.4(6) .
C59 C2AA H2AA 119.8 .
C1AA C2AA H2AA 119.8 .
C4 C3 C2 109.2(5) .
C4 C3 H3 125.4 .
C2 C3 H3 125.4 .
C3 C4 C5 107.4(5) .
C3 C4 H4 126.3 .
C5 C4 H4 126.3 .
N1 C5 C6 124.6(5) .
N1 C5 C4 108.6(5) .
C6 C5 C4 126.6(5) .
C5 C6 C7 123.7(5) .
C5 C6 C30 118.2(5) .
C7 C6 C30 117.6(5) .
C6 C7 N2 124.1(5) .
C6 C7 C8 127.4(6) .
N2 C7 C8 108.5(5) .
C9 C8 C7 108.4(6) .
C9 C8 H8 125.8 .
C7 C8 H8 125.8 .
C8 C9 C10 108.0(6) .
C8 C9 H9 126.0 .
C10 C9 H9 126.0 .
N2 C10 C11 124.4(5) .
N2 C10 C9 108.4(5) .
C11 C10 C9 127.2(6) .
C12 C11 C10 123.1(5) .
C12 C11 C38 119.5(5) .
C10 C11 C38 117.3(5) .
N3 C12 C11 120.6(5) .
N3 C12 C13 107.4(5) .
C11 C12 C13 131.6(6) .
C14 C13 C12 107.9(5) .
C14 C13 H13 126.0 .
C12 C13 H13 126.0 .
C13 C14 C15 107.4(5) .
C13 C14 H14 126.3 .
C15 C14 H14 126.3 .
N3 C15 C16 112.1(5) .
N3 C15 C14 107.9(5) .
C16 C15 C14 140.0(6) .
N4 C16 C15 111.3(5) .
N4 C16 C17 109.2(5) .
C15 C16 C17 139.1(5) .
C18 C17 C16 107.3(5) .
C18 C17 H17 126.3 .
C16 C17 H17 126.3 .
C17 C18 C19 107.7(5) .
C17 C18 H18 126.1 .
C19 C18 H18 126.1 .
N4 C19 C1 119.0(5) .
N4 C19 C18 108.1(5) .
C1 C19 C18 132.4(5) .
C25 C20 C21 115.5(6) .
C25 C20 C1 123.8(5) .
C21 C20 C1 120.6(5) .
F1 C21 C22 117.9(6) .
F1 C21 C20 119.5(6) .
C22 C21 C20 122.6(6) .
F2 C22 C21 120.5(7) .
F2 C22 C23 119.8(6) .
C21 C22 C23 119.7(6) .
F3 C23 C24 119.7(7) .
F3 C23 C22 120.5(7) .
C24 C23 C22 119.8(6) .
C23 C24 F4 120.1(6) .
C23 C24 C25 119.8(6) .
F4 C24 C25 120.0(6) .
F5 C25 C20 119.0(5) .
F5 C25 C24 118.4(6) .
C20 C25 C24 122.6(6) .
O2 C26 H26A 109.5 .
O2 C26 H26B 109.5 .
H26A C26 H26B 109.5 .
O2 C26 H26C 109.5 .
H26A C26 H26C 109.5 .
H26B C26 H26C 109.5 .
C28 C27 O2 124.6(6) .
C28 C27 C36 121.6(6) .
O2 C27 C36 113.8(6) .
C27 C28 C29 119.2(6) .
C27 C28 H28 120.4 .
C29 C28 H28 120.4 .
C30 C29 C28 122.2(6) .
C30 C29 H29 118.9 .
C28 C29 H29 118.9 .
C29 C30 C31 118.6(6) .
C29 C30 C6 122.7(5) .
C31 C30 C6 118.6(5) .
C32 C31 C30 121.2(6) .
C32 C31 C36 119.5(6) .
C30 C31 C36 119.3(6) .
C33 C32 C31 120.5(6) .
C33 C32 H32 119.7 .
C31 C32 H32 119.7 .
C32 C33 O1 125.4(6) .
C32 C33 C34 120.9(6) .
O1 C33 C34 113.7(6) .
C35 C34 C33 120.0(6) .
C35 C34 H34 120.0 .
C33 C34 H34 120.0 .
C34 C35 C36 121.8(6) .
C34 C35 H35 119.1 .
C36 C35 H35 119.1 .
C27 C36 C35 124.0(6) .
C27 C36 C31 118.9(6) .
C35 C36 C31 117.1(6) .
O1 C37 H37A 109.5 .
O1 C37 H37B 109.5 .
H37A C37 H37B 109.5 .
O1 C37 H37C 109.5 .
H37A C37 H37C 109.5 .
H37B C37 H37C 109.5 .
C39 C38 C43 115.4(6) .
C39 C38 C11 124.2(6) .
C43 C38 C11 120.3(6) .
F6 C39 C38 118.9(6) .
F6 C39 C40 118.8(7) .
C38 C39 C40 122.3(7) .
F7 C40 C41 121.8(7) .
F7 C40 C39 118.8(8) .
C41 C40 C39 119.4(7) .
F8 C41 C40 119.5(8) .
F8 C41 C42 120.1(8) .
C40 C41 C42 120.4(7) .
F9 C42 C43 120.9(7) .
F9 C42 C41 119.8(6) .
C43 C42 C41 119.3(7) .
F10 C43 C42 117.4(6) .
F10 C43 C38 119.5(5) .
C42 C43 C38 123.1(7) .
C49 C44 C45 118.8(6) .
C49 C44 P1 117.9(5) .
C45 C44 P1 123.2(5) .
C46 C45 C44 119.7(6) .
C46 C45 H45 120.1 .
C44 C45 H45 120.1 .
C47 C46 C45 120.9(7) .
C47 C46 H46 119.6 .
C45 C46 H46 119.6 .
C48 C47 C46 120.0(6) .
C48 C47 H47 120.0 .
C46 C47 H47 120.0 .
C47 C48 C49 119.9(7) .
C47 C48 H48 120.1 .
C49 C48 H48 120.1 .
C48 C49 C44 120.8(7) .
C48 C49 H49 119.6 .
C44 C49 H49 119.6 .
C55 C50 C51 117.7(6) .
C55 C50 P1 119.9(5) .
C51 C50 P1 122.0(5) .
C52 C51 C50 121.4(7) .
C52 C51 H51 119.3 .
C50 C51 H51 119.3 .
C53 C52 C51 120.7(7) .
C53 C52 H52 119.7 .
C51 C52 H52 119.7 .
C52 C53 C54 119.7(7) .
C52 C53 H53 120.1 .
C54 C53 H53 120.1 .
C53 C54 C55 120.0(7) .
C53 C54 H54 120.0 .
C55 C54 H54 120.0 .
C50 C55 C54 120.4(7) .
C50 C55 H55 119.8 .
C54 C55 H55 119.8 .
C56 C56 C57 116.0(16) 3_756
C56 C56 H56A 108.3 3_756
C57 C56 H56A 108.3 .
C56 C56 H56B 108.3 3_756
C57 C56 H56B 108.3 .
H56A C56 H56B 107.4 .
C58 C57 C56 124.1(17) .
C58 C57 H57A 106.3 .
C56 C57 H57A 106.3 .
C58 C57 H57B 106.3 .
C56 C57 H57B 106.3 .
H57A C57 H57B 106.4 .
C57 C58 H58A 109.5 .
C57 C58 H58B 109.5 .
H58A C58 H58B 109.5 .
C57 C58 H58C 109.5 .
H58A C58 H58C 109.5 .
H58B C58 H58C 109.5 .
C2AA C59 C60 119.9(6) .
C2AA C59 H59 120.1 .
C60 C59 H59 120.1 .
C59 C60 C61 119.7(7) .
C59 C60 H60 120.2 .
C61 C60 H60 120.2 .
C60 C61 C0AA 121.2(6) .
C60 C61 H61 119.4 .
C0AA C61 H61 119.4 .

loop_
_geom_bond_atom_site_label_1
_geom_bond_atom_site_label_2
_geom_bond_distance
_geom_bond_site_symmetry_2
Co1 N3 1.868(4) .
Co1 N4 1.886(5) .
Co1 N2 1.887(5) .
Co1 N1 1.896(5) .
Co1 P1 2.2190(17) .
P1 C50 1.815(6) .
P1 C44 1.820(6) .
P1 C0AA 1.839(6) .
F1 C21 1.336(8) .
F2 C22 1.351(8) .
F3 C23 1.342(7) .
F4 C24 1.349(7) .
F5 C25 1.350(7) .
F6 C39 1.352(8) .
F7 C40 1.347(9) .
F8 C41 1.343(8) .
F9 C42 1.334(8) .
F10 C43 1.344(7) .
O1 C33 1.386(8) .
O1 C37 1.428(9) .
O2 C27 1.377(7) .
O2 C26 1.437(9) .
N1 C5 1.391(7) .
N1 C2 1.393(7) .
N2 C10 1.391(7) .
N2 C7 1.403(7) .
N3 C15 1.366(7) .
N3 C12 1.371(7) .
N4 C16 1.367(7) .
N4 C19 1.384(7) .
C0AA C61 1.392(9) .
C0AA C1AA 1.392(8) .
C1 C19 1.395(8) .
C1 C2 1.399(8) .
C1 C20 1.500(8) .
C1AA C2AA 1.384(9) .
C1AA H1AA 0.9300 .
C2 C3 1.426(8) .
C2AA C59 1.378(10) .
C2AA H2AA 0.9300 .
C3 C4 1.341(9) .
C3 H3 0.9300 .
C4 C5 1.433(8) .
C4 H4 0.9300 .
C5 C6 1.392(8) .
C6 C7 1.399(8) .
C6 C30 1.495(8) .
C7 C8 1.421(9) .
C8 C9 1.345(9) .
C8 H8 0.9300 .
C9 C10 1.436(9) .
C9 H9 0.9300 .
C10 C11 1.412(8) .
C11 C12 1.388(8) .
C11 C38 1.494(8) .
C12 C13 1.432(8) .
C13 C14 1.365(9) .
C13 H13 0.9300 .
C14 C15 1.431(8) .
C14 H14 0.9300 .
C15 C16 1.412(8) .
C16 C17 1.416(8) .
C17 C18 1.364(8) .
C17 H17 0.9300 .
C18 C19 1.423(8) .
C18 H18 0.9300 .
C20 C25 1.375(8) .
C20 C21 1.383(8) .
C21 C22 1.369(9) .
C22 C23 1.370(10) .
C23 C24 1.348(9) .
C24 C25 1.381(9) .
C26 H26A 0.9600 .
C26 H26B 0.9600 .
C26 H26C 0.9600 .
C27 C28 1.358(9) .
C27 C36 1.398(9) .
C28 C29 1.417(9) .
C28 H28 0.9300 .
C29 C30 1.365(9) .
C29 H29 0.9300 .
C30 C31 1.426(8) .
C31 C32 1.403(9) .
C31 C36 1.433(9) .
C32 C33 1.357(8) .
C32 H32 0.9300 .
C33 C34 1.398(10) .
C34 C35 1.352(10) .
C34 H34 0.9300 .
C35 C36 1.417(9) .
C35 H35 0.9300 .
C37 H37A 0.9600 .
C37 H37B 0.9600 .
C37 H37C 0.9600 .
C38 C39 1.382(9) .
C38 C43 1.388(9) .
C39 C40 1.389(10) .
C40 C41 1.355(11) .
C41 C42 1.366(11) .
C42 C43 1.366(9) .
C44 C49 1.398(8) .
C44 C45 1.398(8) .
C45 C46 1.388(9) .
C45 H45 0.9300 .
C46 C47 1.381(10) .
C46 H46 0.9300 .
C47 C48 1.379(10) .
C47 H47 0.9300 .
C48 C49 1.389(9) .
C48 H48 0.9300 .
C49 H49 0.9300 .
C50 C55 1.387(9) .
C50 C51 1.399(9) .
C51 C52 1.374(9) .
C51 H51 0.9300 .
C52 C53 1.360(11) .
C52 H52 0.9300 .
C53 C54 1.385(11) .
C53 H53 0.9300 .
C54 C55 1.402(10) .
C54 H54 0.9300 .
C55 H55 0.9300 .
C56 C56 1.47(2) 3_756
C56 C57 1.528(19) .
C56 H56A 0.9700 .
C56 H56B 0.9700 .
C57 C58 1.46(2) .
C57 H57A 0.9700 .
C57 H57B 0.9700 .
C58 H58A 0.9600 .
C58 H58B 0.9600 .
C58 H58C 0.9600 .
C59 C60 1.383(10) .
C59 H59 0.9300 .
C60 C61 1.387(9) .
C60 H60 0.9300 .
C61 H61 0.9300 .
